data_1100346
loop_
_publ_author_name
'Scheuplein, Stefan W.'
'Harms, Klaus'
'Br\"uckner, Reinhard'
'Suffert, Jean'

_publ_section_title
;
 Regiocontrol in Pd(0)-Mediated Couplings of a Bis(enol triflate)
 with Alkynes -- Stereoselective Syntheses of Monocyclic Dienediynes
 Related to the Neocarzinostatin Chromophore
;
_journal_coden_ASTM CHBEAM
_journal_issue 1
_journal_name_full 'Chemische Berichte'
_journal_page_first 271
_journal_page_last 278
_journal_paper_doi 10.1002/cber.19921250143
_journal_volume 125
_journal_year 1992
_chemical_formula_sum 'C8 H6 F6 O6 S2'
_space_group_IT_number 14
_symmetry_cell_setting monoclinic
_symmetry_space_group_name_Hall '-P 2ybc'
_symmetry_space_group_name_H-M 'P 1 21/c 1'
_cell_angle_alpha 90
_cell_angle_beta 97.53(1)
_cell_angle_gamma 90
_cell_formula_units_Z 4
_cell_length_a 9.612(2)
_cell_length_b 14.335(2)
_cell_length_c 9.814(2)
_cod_original_sg_symbol_H-M 'P 21/c'
_cod_database_code 1100346

loop_
_symmetry_equiv_pos_site_id
_symmetry_equiv_pos_as_xyz
1 x,y,z
2 -x,1/2+y,1/2-z
3 -x,-y,-z
4 x,-1/2-y,-1/2+z

loop_
_atom_site_label
_atom_site_type_symbol
_atom_site_fract_x
_atom_site_fract_y
_atom_site_fract_z
S1 S 0.2623(1) -0.0967(1) -0.2499(1)
S2 S 0.6663(1) -0.2315(1) -0.1005(1)
F1 F 0.3505(3) -0.0339(2) -0.4707(3)
F2 F 0.1661(4) -0.1163(3) -0.5049(4)
F3 F 0.3629(4) -0.1816(2) -0.4475(3)
F4 F 0.8396(3) -0.3566(2) 0.0062(3)
F5 F 0.8795(3) -0.3097(2) -0.1905(3)
F6 F 0.9343(3) -0.2234(2) -0.0138(3)
O1 O 0.4163(3) -0.0883(2) -0.1810(3)
O2 O 0.2125(3) -0.1832(2) -0.2110(3)
O3 O 0.1890(3) -0.0135(2) -0.2362(4)
O4 O 0.6829(3) -0.1620(2) -0.2203(3)
O5 O 0.6480(3) -0.1843(2) 0.0209(3)
O6 O 0.5759(3) -0.3027(2) -0.1571(3)
C1 C 0.7239(4) -0.0682(3) -0.1892(4)
C2 C 0.8522(5) -0.0377(3) -0.1824(5)
C3 C 0.8603(5) 0.0647(3) -0.1532(6)
C4 C 0.7065(5) 0.0943(3) -0.1591(5)
C5 C 0.6218(4) 0.0041(2) -0.1743(4)
C6 C 0.4854(5) 0.0005(3) -0.1728(4)
C7 C 0.2871(6) -0.1080(3) -0.4301(5)
C8 C 0.8423(5) -0.2840(3) -0.0734(5)

loop_
_atom_type_symbol
_atom_type_radius_bond
C 0.68
F 0.64
O 0.68
S 1.02
